data_7708501
loop_
_publ_author_name
'Arp, Fabian Felix'
'Ashirov, Rahym'
'Bhuvanesh, Nattamai'
'Bluemel, Janet'

_publ_section_title
;
 Di(hydroperoxy)adamantane Adducts: Synthesis, Characterization and
 Application as Oxidizers for the Direct Esterification of Aldehydes
;
_journal_name_full 'Dalton Transactions'
_journal_paper_doi 10.1039/D1DT03243G
_journal_year 2021
_chemical_formula_moiety 'C21 H21 O P, 1(C10 H16 O4)'
_chemical_formula_sum 'C31 H37 O5 P'
_chemical_formula_weight 520.57
_space_group_crystal_system orthorhombic
_space_group_IT_number 61
_space_group_name_Hall '-P 2ac 2ab'
_space_group_name_H-M_alt 'P b c a'
_atom_sites_solution_hydrogens mixed
_atom_sites_solution_primary dual
_audit_creation_date 2019-11-19
_audit_creation_method
;
Olex2 1.2
(compiled 2018.05.29 svn.r3508 for OlexSys, GUI svn.r5506)
;
_audit_update_record
;
2020-01-29 deposited with the CCDC.	2021-09-30 downloaded from the CCDC.
;
_cell_angle_alpha 90
_cell_angle_beta 90
_cell_angle_gamma 90
_cell_formula_units_Z 8
_cell_length_a 21.0842(16)
_cell_length_b 11.7871(9)
_cell_length_c 21.7655(17)
_cell_measurement_reflns_used 9951
_cell_measurement_temperature 110.0
_cell_measurement_theta_max 26.745
_cell_measurement_theta_min 2.189
_cell_volume 5409.2(7)
_computing_cell_refinement 'SAINT V8.38 Bruker AXS Inc., Madison, WI, USA.'
_computing_data_reduction 'SAINT V8.38 Bruker AXS Inc., Madison, WI, USA.'
_computing_molecular_graphics 'Olex2 (Dolomanov et al., 2009)'
_computing_publication_material 'Olex2 (Dolomanov et al., 2009)'
_computing_structure_refinement 'ShelXL (Sheldrick, 2015)'
_computing_structure_solution 'XT (Sheldrick, 2015)'
_diffrn_ambient_temperature 110.0
_diffrn_measured_fraction_theta_full 1.000
_diffrn_measured_fraction_theta_max 1.000
_diffrn_measurement_device_type 'Bruker PHOTON II'
_diffrn_measurement_method '\f and \w scans'
_diffrn_radiation_type MoK\a
_diffrn_radiation_wavelength 0.71073
_diffrn_reflns_av_R_equivalents 0.0467
_diffrn_reflns_av_unetI/netI 0.0209
_diffrn_reflns_Laue_measured_fraction_full 1.000
_diffrn_reflns_Laue_measured_fraction_max 1.000
_diffrn_reflns_limit_h_max 25
_diffrn_reflns_limit_h_min -25
_diffrn_reflns_limit_k_max 14
_diffrn_reflns_limit_k_min -14
_diffrn_reflns_limit_l_max 25
_diffrn_reflns_limit_l_min -25
_diffrn_reflns_number 57147
_diffrn_reflns_point_group_measured_fraction_full 1.000
_diffrn_reflns_point_group_measured_fraction_max 1.000
_diffrn_reflns_theta_full 25.000
_diffrn_reflns_theta_max 25.000
_diffrn_reflns_theta_min 1.871
_diffrn_standards_number 0
_exptl_absorpt_coefficient_mu 0.141
_exptl_absorpt_correction_T_max 0.7456
_exptl_absorpt_correction_T_min 0.6923
_exptl_absorpt_correction_type multi-scan
_exptl_absorpt_process_details
'SADABS-2016/2 (Bruker,2016/2) was used for absorption correction. wR2(int) was 0.1432 before and 0.0560 after correction. The Ratio of minimum to maximum transmission is 0.9285. The \l/2 correction factor is Not present.'
_exptl_crystal_colour colourless
_exptl_crystal_colour_primary colourless
_exptl_crystal_density_diffrn 1.278
_exptl_crystal_description block
_exptl_crystal_F_000 2224
_exptl_crystal_size_max 0.481
_exptl_crystal_size_mid 0.208
_exptl_crystal_size_min 0.067
_refine_diff_density_max 0.252
_refine_diff_density_min -0.250
_refine_diff_density_rms 0.035
_refine_ls_extinction_method none
_refine_ls_goodness_of_fit_ref 1.063
_refine_ls_hydrogen_treatment constr
_refine_ls_matrix_type full
_refine_ls_number_parameters 446
_refine_ls_number_reflns 4759
_refine_ls_number_restraints 807
_refine_ls_restrained_S_all 0.989
_refine_ls_R_factor_all 0.0456
_refine_ls_R_factor_gt 0.0341
_refine_ls_shift/su_max 0.001
_refine_ls_shift/su_mean 0.000
_refine_ls_structure_factor_coef Fsqd
_refine_ls_weighting_details 'w=1/[\s^2^(Fo^2^)+(0.0417P)^2^+2.3609P] where P=(Fo^2^+2Fc^2^)/3'
_refine_ls_weighting_scheme calc
_refine_ls_wR_factor_gt 0.0862
_refine_ls_wR_factor_ref 0.0945
_reflns_Friedel_coverage 0.000
_reflns_number_gt 3905
_reflns_number_total 4759
_reflns_threshold_expression 'I > 2\s(I)'
_cod_data_source_file d1dt03243g2.cif
_cod_data_source_block ffe407a
_cod_database_code 7708501
_shelx_shelxl_version_number 2018/3
_shelx_space_group_comment
;
The symmetry employed for this shelxl refinement is uniquely defined
by the following loop, which should always be used as a source of
symmetry information in preference to the above space-group names.
They are only intended as comments.
;
_shelx_estimated_absorpt_t_max 0.991
_shelx_estimated_absorpt_t_min 0.935
_olex2_refinement_description
;
1. Fixed Uiso
 At 1.2 times of:
  All C(H) groups, All C(H,H) groups
 At 1.5 times of:
  All C(H,H,H) groups, All O(H) groups
2. Restrained distances
 O5A-O4A \\sim O5-O4 \\sim O3-O2 \\sim O3A-O2A
 with sigma of 0.01
3. Uiso/Uaniso restraints and constraints
O2 \\sim O3 \\sim O4 \\sim O5 \\sim C22 \\sim C23 \\sim C24 \\sim C25 \\sim C26
\\sim C27 \\sim C28 \\sim C29 \\sim C30 \\sim C31 \\sim O2A \\sim O3A \\sim O4A
\\sim O5A \\sim C22A \\sim C23A \\sim C24A \\sim C25A \\sim C26A \\sim C27A
\\sim C28A \\sim C29A \\sim C30A \\sim C31A: within 2A with sigma of 0.01 and
sigma for terminal atoms of 0.02
Uanis(C22) = Uanis(C22A)
Uanis(O5) = Uanis(O5A)
Uanis(O3A) = Uanis(O3)
4. Rigid body (RIGU) restrains
 O2, O3, O4, O5, C22, C23, C24, C25, C26, C27, C28, C29, C30, C31, O2A, O3A,
 O4A, O5A, C22A, C23A, C24A, C25A, C26A, C27A, C28A, C29A, C30A, C31A
 with sigma for 1-2 distances of 0.01 and sigma for 1-3 distances of 0.01
5. Same fragment restrains
{O2, O3, O4, O5, C22, C23, C24, C25, C26, C27, C28, C29, C30, C31} sigma for
1-2: 0.01, 1-3: 0.04
as
{O2A, O3A, O4A, O5A, C22A, C23A, C24A, C25A, C26A, C27A, C28A, C29A, C30A, C31A}
6. Others
 Sof(O2A)=Sof(O3A)=Sof(H3Aa)=Sof(O4A)=Sof(O5A)=Sof(H5Aa)=Sof(C22A)=Sof(C23A)=
 Sof(H23A)=Sof(C24A)=Sof(H24c)=Sof(H24d)=Sof(C25A)=Sof(H25A)=Sof(C26A)=
 Sof(H26c)=Sof(H26d)=Sof(C27A)=Sof(H27A)=Sof(C28A)=Sof(H28c)=Sof(H28d)=
 Sof(C29A)=Sof(H29c)=Sof(H29d)=Sof(C30A)=Sof(H30c)=Sof(H30d)=Sof(C31A)=
 Sof(H31A)=1-FVAR(1)
 Sof(O2)=Sof(O3)=Sof(H3a)=Sof(O4)=Sof(O5)=Sof(H5a)=Sof(C22)=Sof(C23)=Sof(H23)=
 Sof(C24)=Sof(H24a)=Sof(H24b)=Sof(C25)=Sof(H25)=Sof(C26)=Sof(H26a)=Sof(H26b)=
 Sof(C27)=Sof(H27)=Sof(C28)=Sof(H28a)=Sof(H28b)=Sof(C29)=Sof(H29a)=Sof(H29b)=
 Sof(C30)=Sof(H30a)=Sof(H30b)=Sof(C31)=Sof(H31)=FVAR(1)
7.a Riding coordinates:
 O3(H3a), O5(H5a), O3A(H3Aa), O5A(H5Aa)
7.b Ternary CH refined with riding coordinates:
 C23(H23), C25(H25), C27(H27), C31(H31), C23A(H23A), C25A(H25A), C27A(H27A),
 C31A(H31A)
7.c Secondary CH2 refined with riding coordinates:
 C24(H24a,H24b), C26(H26a,H26b), C28(H28a,H28b), C29(H29a,H29b), C30(H30a,
 H30b), C24A(H24c,H24d), C26A(H26c,H26d), C28A(H28c,H28d), C29A(H29c,H29d),
 C30A(H30c,H30d)
7.d Aromatic/amide H refined with riding coordinates:
 C2(H2), C3(H3), C5(H5), C6(H6), C9(H9), C10(H10), C12(H12), C13(H13),
 C16(H16), C17(H17), C19(H19), C20(H20)
7.e Idealised Me refined as rotating group:
 C7(H7a,H7b,H7c), C14(H14a,H14b,H14c), C21(H21a,H21b,H21c)
;
_olex2_submission_special_instructions 'No special instructions were received'

loop_
_space_group_symop_operation_xyz
'x, y, z'
'-x+1/2, -y, z+1/2'
'-x, y+1/2, -z+1/2'
'x+1/2, -y+1/2, -z'
'-x, -y, -z'
'x-1/2, y, -z-1/2'
'x, -y-1/2, z-1/2'
'-x-1/2, y-1/2, z'

loop_
_atom_site_label
_atom_site_type_symbol
_atom_site_fract_x
_atom_site_fract_y
_atom_site_fract_z
_atom_site_U_iso_or_equiv
_atom_site_adp_type
_atom_site_occupancy
_atom_site_site_symmetry_order
_atom_site_calc_flag
_atom_site_refinement_flags_posn
_atom_site_refinement_flags_adp
_atom_site_refinement_flags_occupancy
_atom_site_disorder_assembly
_atom_site_disorder_group
P1 P 0.55838(2) 0.32595(3) 0.27350(2) 0.02595(12) Uani 1 1 d . . . . .
O1 O 0.58086(5) 0.24586(10) 0.32246(5) 0.0348(3) Uani 1 1 d . . . . .
C1 C 0.55854(7) 0.26746(13) 0.19718(8) 0.0277(4) Uani 1 1 d . . . . .
C2 C 0.50725(8) 0.20401(14) 0.17509(8) 0.0315(4) Uani 1 1 d . . . . .
H2 H 0.471117 0.192467 0.200412 0.038 Uiso 1 1 calc R . . . .
C3 C 0.50883(9) 0.15803(15) 0.11666(8) 0.0363(4) Uani 1 1 d . . . . .
H3 H 0.473748 0.114718 0.102509 0.044 Uiso 1 1 calc R . . . .
C4 C 0.56076(9) 0.17391(14) 0.07816(9) 0.0376(4) Uani 1 1 d . . . . .
C5 C 0.61215(9) 0.23386(15) 0.10094(9) 0.0405(5) Uani 1 1 d . . . . .
H5 H 0.648712 0.243271 0.075943 0.049 Uiso 1 1 calc R . . . .
C6 C 0.61138(8) 0.28030(14) 0.15927(9) 0.0346(4) Uani 1 1 d . . . . .
H6 H 0.647195 0.321344 0.173670 0.042 Uiso 1 1 calc R . . . .
C7 C 0.56171(12) 0.12851(19) 0.01308(10) 0.0558(6) Uani 1 1 d . . . . .
H7A H 0.589313 0.061713 0.011078 0.084 Uiso 1 1 calc GR . . . .
H7B H 0.577839 0.187165 -0.014746 0.084 Uiso 1 1 calc GR . . . .
H7C H 0.518604 0.107266 0.000790 0.084 Uiso 1 1 calc GR . . . .
C8 C 0.60751(7) 0.45070(13) 0.26951(7) 0.0258(3) Uani 1 1 d . . . . .
C9 C 0.60078(7) 0.53076(14) 0.22242(7) 0.0274(4) Uani 1 1 d . . . . .
H9 H 0.569140 0.520353 0.191860 0.033 Uiso 1 1 calc R . . . .
C10 C 0.63993(7) 0.62502(14) 0.22010(8) 0.0281(4) Uani 1 1 d . . . . .
H10 H 0.634699 0.678820 0.188000 0.034 Uiso 1 1 calc R . . . .
C11 C 0.68690(7) 0.64202(13) 0.26419(8) 0.0276(4) Uani 1 1 d . . . . .
C12 C 0.69248(8) 0.56397(14) 0.31157(8) 0.0321(4) Uani 1 1 d . . . . .
H12 H 0.723552 0.575450 0.342555 0.039 Uiso 1 1 calc R . . . .
C13 C 0.65320(8) 0.46887(14) 0.31445(8) 0.0308(4) Uani 1 1 d . . . . .
H13 H 0.657704 0.416339 0.347262 0.037 Uiso 1 1 calc R . . . .
C14 C 0.73175(8) 0.74130(15) 0.25941(8) 0.0370(4) Uani 1 1 d . . . . .
H14A H 0.735813 0.764077 0.216289 0.055 Uiso 1 1 calc GR . . . .
H14B H 0.773451 0.719360 0.275368 0.055 Uiso 1 1 calc GR . . . .
H14C H 0.715143 0.804981 0.283479 0.055 Uiso 1 1 calc GR . . . .
C15 C 0.47942(7) 0.37386(13) 0.29034(7) 0.0239(3) Uani 1 1 d . . . . .
C16 C 0.44226(7) 0.43014(13) 0.24706(8) 0.0266(4) Uani 1 1 d . . . . .
H16 H 0.457891 0.440893 0.206543 0.032 Uiso 1 1 calc R . . . .
C17 C 0.38288(8) 0.47044(14) 0.26261(8) 0.0290(4) Uani 1 1 d . . . . .
H17 H 0.358125 0.508867 0.232662 0.035 Uiso 1 1 calc R . . . .
C18 C 0.35882(8) 0.45542(14) 0.32170(8) 0.0295(4) Uani 1 1 d . . . . .
C19 C 0.39662(8) 0.40117(14) 0.36496(8) 0.0309(4) Uani 1 1 d . . . . .
H19 H 0.381274 0.391716 0.405678 0.037 Uiso 1 1 calc R . . . .
C20 C 0.45620(8) 0.36066(13) 0.34984(7) 0.0284(4) Uani 1 1 d . . . . .
H20 H 0.481324 0.323789 0.380073 0.034 Uiso 1 1 calc R . . . .
C21 C 0.29302(9) 0.49616(16) 0.33782(9) 0.0420(5) Uani 1 1 d . . . . .
H21A H 0.295198 0.574597 0.352604 0.063 Uiso 1 1 calc GR . . . .
H21B H 0.275193 0.447655 0.370056 0.063 Uiso 1 1 calc GR . . . .
H21C H 0.265943 0.492680 0.301272 0.063 Uiso 1 1 calc GR . . . .
O2 O 0.57124(9) 0.08344(16) 0.44220(8) 0.0275(5) Uani 0.5725(14) 1 d D U P A 1
O3 O 0.5312(3) 0.0668(7) 0.3874(3) 0.0342(11) Uani 0.5725(14) 1 d D U P A 1
H3A H 0.541613 0.119273 0.362608 0.051 Uiso 0.5725(14) 1 d R . P A 1
O4 O 0.66156(9) 0.06074(16) 0.38170(8) 0.0274(5) Uani 0.5725(14) 1 d D U P A 1
O5 O 0.6805(10) 0.1791(8) 0.3910(5) 0.0332(11) Uani 0.5725(14) 1 d D U P A 1
H5A H 0.648956 0.210517 0.373687 0.050 Uiso 0.5725(14) 1 d R . P A 1
C22 C 0.6288(2) 0.0220(9) 0.4348(6) 0.0238(5) Uani 0.5725(14) 1 d D U P A 1
C23 C 0.61980(13) -0.1059(2) 0.42429(13) 0.0282(6) Uani 0.5725(14) 1 d D U P A 1
H23 H 0.595385 -0.118881 0.385529 0.034 Uiso 0.5725(14) 1 calc R . P A 1
C24 C 0.5834(2) -0.1562(4) 0.47907(18) 0.0309(10) Uani 0.5725(14) 1 d D U P A 1
H24A H 0.576607 -0.238467 0.472549 0.037 Uiso 0.5725(14) 1 calc R . P A 1
H24B H 0.541345 -0.119312 0.482615 0.037 Uiso 0.5725(14) 1 calc R . P A 1
C25 C 0.62163(15) -0.1372(2) 0.53866(14) 0.0314(7) Uani 0.5725(14) 1 d D U P A 1
H25 H 0.598208 -0.170739 0.574228 0.038 Uiso 0.5725(14) 1 calc R . P A 1
C26 C 0.63001(17) -0.0105(3) 0.54875(14) 0.0302(7) Uani 0.5725(14) 1 d D U P A 1
H26A H 0.654058 0.002638 0.587159 0.036 Uiso 0.5725(14) 1 calc R . P A 1
H26B H 0.587926 0.025892 0.553055 0.036 Uiso 0.5725(14) 1 calc R . P A 1
C27 C 0.66574(13) 0.0426(2) 0.49435(12) 0.0268(6) Uani 0.5725(14) 1 d D U P A 1
H27 H 0.671136 0.125968 0.501237 0.032 Uiso 0.5725(14) 1 calc R . P A 1
C28 C 0.68537(18) -0.1621(3) 0.41933(17) 0.0344(8) Uani 0.5725(14) 1 d D U P A 1
H28A H 0.680261 -0.244558 0.412162 0.041 Uiso 0.5725(14) 1 calc R . P A 1
H28B H 0.708767 -0.129639 0.384030 0.041 Uiso 0.5725(14) 1 calc R . P A 1
C29 C 0.6871(4) -0.1931(5) 0.5332(3) 0.0365(14) Uani 0.5725(14) 1 d D U P A 1
H29A H 0.711495 -0.180415 0.571420 0.044 Uiso 0.5725(14) 1 calc R . P A 1
H29B H 0.682055 -0.275900 0.527354 0.044 Uiso 0.5725(14) 1 calc R . P A 1
C30 C 0.73115(14) -0.0145(3) 0.48799(15) 0.0330(7) Uani 0.5725(14) 1 d D U P A 1
H30A H 0.754115 0.018504 0.452563 0.040 Uiso 0.5725(14) 1 calc R . P A 1
H30B H 0.756534 -0.000321 0.525485 0.040 Uiso 0.5725(14) 1 calc R . P A 1
C31 C 0.72310(14) -0.1426(3) 0.47854(15) 0.0344(7) Uani 0.5725(14) 1 d D U P A 1
H31 H 0.765704 -0.179349 0.475010 0.041 Uiso 0.5725(14) 1 calc R . P A 1
O2A O 0.58433(11) 0.0068(2) 0.39022(11) 0.0274(6) Uani 0.4275(14) 1 d D U P A 2
O3A O 0.5315(4) 0.0816(10) 0.4056(4) 0.0342(11) Uani 0.4275(14) 1 d D U P A 2
H3AA H 0.538570 0.149994 0.395357 0.051 Uiso 0.4275(14) 1 d R . P A 2
O4A O 0.65493(12) 0.1295(2) 0.43939(11) 0.0266(6) Uani 0.4275(14) 1 d D U P A 2
O5A O 0.6822(13) 0.1651(11) 0.3807(7) 0.0332(11) Uani 0.4275(14) 1 d D U P A 2
H5AA H 0.653950 0.182358 0.354412 0.050 Uiso 0.4275(14) 1 d R . P A 2
C22A C 0.6330(3) 0.0156(11) 0.4350(8) 0.0238(5) Uani 0.4275(14) 1 d D U P A 2
C23A C 0.61255(18) -0.0137(3) 0.50088(17) 0.0283(8) Uani 0.4275(14) 1 d D U P A 2
H23A H 0.579748 0.041288 0.515503 0.034 Uiso 0.4275(14) 1 calc R . P A 2
C24A C 0.6712(2) -0.0094(4) 0.54288(18) 0.0334(9) Uani 0.4275(14) 1 d D U P A 2
H24C H 0.658787 -0.028331 0.585537 0.040 Uiso 0.4275(14) 1 calc R . P A 2
H24D H 0.689229 0.068141 0.542750 0.040 Uiso 0.4275(14) 1 calc R . P A 2
C25A C 0.72141(19) -0.0947(3) 0.52000(19) 0.0334(9) Uani 0.4275(14) 1 d D U P A 2
H25A H 0.759356 -0.091342 0.547496 0.040 Uiso 0.4275(14) 1 calc R . P A 2
C26A C 0.74101(18) -0.0632(4) 0.45492(18) 0.0295(9) Uani 0.4275(14) 1 d D U P A 2
H26C H 0.774125 -0.116203 0.440241 0.035 Uiso 0.4275(14) 1 calc R . P A 2
H26D H 0.758892 0.014491 0.454508 0.035 Uiso 0.4275(14) 1 calc R . P A 2
C27A C 0.68346(17) -0.0688(3) 0.41247(17) 0.0263(8) Uani 0.4275(14) 1 d D U P A 2
H27A H 0.696425 -0.049296 0.369559 0.032 Uiso 0.4275(14) 1 calc R . P A 2
C28A C 0.5857(3) -0.1350(5) 0.5016(3) 0.0324(13) Uani 0.4275(14) 1 d D U P A 2
H28C H 0.572287 -0.154716 0.543811 0.039 Uiso 0.4275(14) 1 calc R . P A 2
H28D H 0.548022 -0.138886 0.474574 0.039 Uiso 0.4275(14) 1 calc R . P A 2
C29A C 0.6941(5) -0.2141(6) 0.5211(4) 0.0359(16) Uani 0.4275(14) 1 d D U P A 2
H29C H 0.682263 -0.234733 0.563680 0.043 Uiso 0.4275(14) 1 calc R . P A 2
H29D H 0.726463 -0.268844 0.506630 0.043 Uiso 0.4275(14) 1 calc R . P A 2
C30A C 0.6559(2) -0.1898(4) 0.4141(2) 0.0295(10) Uani 0.4275(14) 1 d D U P A 2
H30C H 0.618904 -0.194562 0.386189 0.035 Uiso 0.4275(14) 1 calc R . P A 2
H30D H 0.688238 -0.244533 0.399703 0.035 Uiso 0.4275(14) 1 calc R . P A 2
C31A C 0.63542(19) -0.2203(3) 0.47951(17) 0.0353(9) Uani 0.4275(14) 1 d D U P A 2
H31A H 0.617323 -0.298695 0.480316 0.042 Uiso 0.4275(14) 1 calc R . P A 2

loop_
_atom_site_aniso_label
_atom_site_aniso_U_11
_atom_site_aniso_U_22
_atom_site_aniso_U_33
_atom_site_aniso_U_23
_atom_site_aniso_U_13
_atom_site_aniso_U_12
P1 0.0235(2) 0.0242(2) 0.0302(2) 0.00604(17) -0.00320(17) -0.00038(16)
O1 0.0316(6) 0.0322(6) 0.0405(7) 0.0129(5) -0.0079(5) 0.0000(5)
C1 0.0267(8) 0.0208(8) 0.0357(10) 0.0039(7) -0.0014(7) 0.0028(6)
C2 0.0292(9) 0.0275(8) 0.0380(10) 0.0014(8) 0.0024(7) -0.0004(7)
C3 0.0382(10) 0.0276(9) 0.0430(11) -0.0033(8) -0.0037(8) -0.0022(8)
C4 0.0508(11) 0.0241(9) 0.0377(11) -0.0010(8) 0.0044(9) 0.0026(8)
C5 0.0433(10) 0.0297(10) 0.0485(12) -0.0025(9) 0.0159(9) -0.0015(8)
C6 0.0293(9) 0.0276(9) 0.0470(11) -0.0010(8) 0.0041(8) -0.0015(7)
C7 0.0779(16) 0.0444(12) 0.0449(13) -0.0099(10) 0.0084(11) -0.0036(11)
C8 0.0229(8) 0.0257(8) 0.0290(9) 0.0012(7) 0.0004(7) 0.0016(6)
C9 0.0230(8) 0.0290(9) 0.0302(9) 0.0025(7) -0.0026(7) 0.0014(7)
C10 0.0270(8) 0.0265(8) 0.0309(9) 0.0034(7) 0.0023(7) 0.0042(7)
C11 0.0264(8) 0.0251(8) 0.0314(9) -0.0031(7) 0.0039(7) 0.0015(7)
C12 0.0324(9) 0.0336(9) 0.0302(9) -0.0010(7) -0.0062(7) -0.0032(7)
C13 0.0325(9) 0.0303(9) 0.0295(9) 0.0041(7) -0.0033(7) -0.0010(7)
C14 0.0372(10) 0.0324(9) 0.0415(11) 0.0031(8) -0.0011(8) -0.0051(8)
C15 0.0234(8) 0.0219(8) 0.0262(9) 0.0023(6) -0.0015(6) -0.0029(6)
C16 0.0272(8) 0.0302(8) 0.0223(8) 0.0045(7) 0.0002(7) -0.0014(7)
C17 0.0280(8) 0.0302(9) 0.0289(9) 0.0026(7) -0.0037(7) 0.0014(7)
C18 0.0306(9) 0.0246(8) 0.0333(9) -0.0032(7) 0.0031(7) -0.0019(7)
C19 0.0392(10) 0.0284(9) 0.0250(9) 0.0012(7) 0.0058(7) -0.0052(7)
C20 0.0351(9) 0.0250(8) 0.0250(9) 0.0046(7) -0.0032(7) -0.0044(7)
C21 0.0383(10) 0.0423(11) 0.0453(11) -0.0031(9) 0.0101(9) 0.0056(9)
O2 0.0293(10) 0.0308(10) 0.0226(10) -0.0004(8) 0.0012(8) 0.0027(8)
O3 0.0267(7) 0.039(2) 0.036(3) 0.008(2) -0.0040(18) -0.0003(10)
O4 0.0324(10) 0.0271(10) 0.0228(10) 0.0022(8) 0.0033(8) 0.0002(8)
O5 0.0318(11) 0.034(2) 0.034(3) 0.0091(18) -0.004(3) -0.007(2)
C22 0.0252(9) 0.0249(11) 0.0213(8) 0.0012(8) 0.0004(9) 0.0006(9)
C23 0.0350(14) 0.0262(14) 0.0235(14) -0.0011(11) -0.0045(11) -0.0008(12)
C24 0.0390(18) 0.0258(18) 0.028(2) 0.0007(17) -0.0033(19) -0.0065(15)
C25 0.0394(16) 0.0315(15) 0.0233(15) 0.0060(12) -0.0001(13) -0.0025(12)
C26 0.0356(17) 0.0335(16) 0.0214(16) 0.0008(12) 0.0009(14) -0.0053(14)
C27 0.0332(14) 0.0270(14) 0.0202(14) -0.0004(11) -0.0021(11) -0.0044(12)
C28 0.042(2) 0.031(2) 0.0299(17) 0.0005(14) 0.0038(17) 0.0050(17)
C29 0.045(2) 0.035(2) 0.030(2) 0.0073(19) -0.002(2) 0.005(2)
C30 0.0301(15) 0.0434(19) 0.0256(16) 0.0059(15) -0.0049(13) -0.0031(14)
C31 0.0325(15) 0.0387(17) 0.0318(17) 0.0061(15) 0.0006(13) 0.0073(13)
O2A 0.0250(12) 0.0297(13) 0.0273(13) -0.0012(11) -0.0046(11) 0.0022(11)
O3A 0.0267(7) 0.039(2) 0.036(3) 0.008(2) -0.0040(18) -0.0003(10)
O4A 0.0328(13) 0.0223(12) 0.0247(13) -0.0005(10) -0.0002(11) -0.0004(11)
O5A 0.0318(11) 0.034(2) 0.034(3) 0.0091(18) -0.004(3) -0.007(2)
C22A 0.0252(9) 0.0249(11) 0.0213(8) 0.0012(8) 0.0004(9) 0.0006(9)
C23A 0.0345(17) 0.0306(17) 0.0199(18) -0.0006(14) 0.0047(15) 0.0057(15)
C24A 0.042(2) 0.037(2) 0.0209(19) 0.0007(17) -0.0004(19) 0.0037(19)
C25A 0.037(2) 0.036(2) 0.028(2) 0.0016(19) -0.0021(17) 0.0112(17)
C26A 0.0309(19) 0.028(2) 0.030(2) -0.0009(18) -0.0036(17) 0.0065(16)
C27A 0.0326(18) 0.0238(18) 0.0225(17) 0.0002(14) 0.0013(14) 0.0031(15)
C28A 0.039(2) 0.031(3) 0.027(3) 0.006(2) 0.008(3) -0.003(2)
C29A 0.046(3) 0.034(3) 0.027(3) 0.005(2) 0.003(3) 0.011(2)
C30A 0.039(3) 0.025(2) 0.025(2) -0.0025(17) 0.002(2) 0.000(2)
C31A 0.044(2) 0.0284(19) 0.034(2) 0.0057(16) 0.0068(17) 0.0016(16)

loop_
_atom_type_symbol
_atom_type_description
_atom_type_scat_dispersion_real
_atom_type_scat_dispersion_imag
_atom_type_scat_source
C C 0.0033 0.0016 'International Tables Vol C Tables 4.2.6.8 and 6.1.1.4'
H H 0.0000 0.0000 'International Tables Vol C Tables 4.2.6.8 and 6.1.1.4'
O O 0.0106 0.0060 'International Tables Vol C Tables 4.2.6.8 and 6.1.1.4'
P P 0.1023 0.0942 'International Tables Vol C Tables 4.2.6.8 and 6.1.1.4'

loop_
_geom_angle_atom_site_label_1
_geom_angle_atom_site_label_2
_geom_angle_atom_site_label_3
_geom_angle
_geom_angle_site_symmetry_1
_geom_angle_site_symmetry_3
_geom_angle_publ_flag
O1 P1 C1 114.47(7) . . ?
O1 P1 C8 111.49(7) . . ?
O1 P1 C15 110.23(7) . . ?
C1 P1 C8 105.51(7) . . ?
C15 P1 C1 108.11(7) . . ?
C15 P1 C8 106.64(7) . . ?
C2 C1 P1 121.36(13) . . ?
C6 C1 P1 120.42(13) . . ?
C6 C1 C2 118.16(16) . . ?
C1 C2 H2 119.8 . . ?
C3 C2 C1 120.43(16) . . ?
C3 C2 H2 119.8 . . ?
C2 C3 H3 119.3 . . ?
C2 C3 C4 121.33(17) . . ?
C4 C3 H3 119.3 . . ?
C3 C4 C7 121.74(18) . . ?
C5 C4 C3 117.95(17) . . ?
C5 C4 C7 120.31(18) . . ?
C4 C5 H5 119.3 . . ?
C6 C5 C4 121.42(17) . . ?
C6 C5 H5 119.3 . . ?
C1 C6 H6 119.7 . . ?
C5 C6 C1 120.64(16) . . ?
C5 C6 H6 119.7 . . ?
C4 C7 H7A 109.5 . . ?
C4 C7 H7B 109.5 . . ?
C4 C7 H7C 109.5 . . ?
H7A C7 H7B 109.5 . . ?
H7A C7 H7C 109.5 . . ?
H7B C7 H7C 109.5 . . ?
C9 C8 P1 121.82(12) . . ?
C13 C8 P1 119.39(12) . . ?
C13 C8 C9 118.79(15) . . ?
C8 C9 H9 119.8 . . ?
C10 C9 C8 120.45(15) . . ?
C10 C9 H9 119.8 . . ?
C9 C10 H10 119.5 . . ?
C9 C10 C11 120.92(15) . . ?
C11 C10 H10 119.5 . . ?
C10 C11 C14 120.65(15) . . ?
C12 C11 C10 118.49(15) . . ?
C12 C11 C14 120.85(15) . . ?
C11 C12 H12 119.5 . . ?
C11 C12 C13 121.07(15) . . ?
C13 C12 H12 119.5 . . ?
C8 C13 C12 120.25(15) . . ?
C8 C13 H13 119.9 . . ?
C12 C13 H13 119.9 . . ?
C11 C14 H14A 109.5 . . ?
C11 C14 H14B 109.5 . . ?
C11 C14 H14C 109.5 . . ?
H14A C14 H14B 109.5 . . ?
H14A C14 H14C 109.5 . . ?
H14B C14 H14C 109.5 . . ?
C16 C15 P1 122.22(12) . . ?
C20 C15 P1 118.70(12) . . ?
C20 C15 C16 118.95(15) . . ?
C15 C16 H16 119.7 . . ?
C17 C16 C15 120.52(15) . . ?
C17 C16 H16 119.7 . . ?
C16 C17 H17 119.6 . . ?
C16 C17 C18 120.82(15) . . ?
C18 C17 H17 119.6 . . ?
C17 C18 C21 120.57(16) . . ?
C19 C18 C17 118.36(15) . . ?
C19 C18 C21 121.07(16) . . ?
C18 C19 H19 119.4 . . ?
C20 C19 C18 121.22(15) . . ?
C20 C19 H19 119.4 . . ?
C15 C20 H20 119.9 . . ?
C19 C20 C15 120.11(15) . . ?
C19 C20 H20 119.9 . . ?
C18 C21 H21A 109.5 . . ?
C18 C21 H21B 109.5 . . ?
C18 C21 H21C 109.5 . . ?
H21A C21 H21B 109.5 . . ?
H21A C21 H21C 109.5 . . ?
H21B C21 H21C 109.5 . . ?
C22 O2 O3 109.2(6) . . ?
O2 O3 H3A 105.6 . . ?
C22 O4 O5 109.1(7) . . ?
O4 O5 H5A 98.1 . . ?
O2 C22 C23 114.3(4) . . ?
O2 C22 C27 104.9(10) . . ?
O4 C22 O2 110.1(3) . . ?
O4 C22 C23 104.7(10) . . ?
O4 C22 C27 112.9(4) . . ?
C27 C22 C23 110.1(3) . . ?
C22 C23 H23 109.8 . . ?
C22 C23 C24 108.9(5) . . ?
C22 C23 C28 108.8(3) . . ?
C24 C23 H23 109.8 . . ?
C28 C23 H23 109.8 . . ?
C28 C23 C24 109.8(3) . . ?
C23 C24 H24A 109.8 . . ?
C23 C24 H24B 109.8 . . ?
C23 C24 C25 109.5(3) . . ?
H24A C24 H24B 108.2 . . ?
C25 C24 H24A 109.8 . . ?
C25 C24 H24B 109.8 . . ?
C24 C25 H25 109.5 . . ?
C26 C25 C24 109.0(3) . . ?
C26 C25 H25 109.5 . . ?
C26 C25 C29 109.2(4) . . ?
C29 C25 C24 110.0(3) . . ?
C29 C25 H25 109.5 . . ?
C25 C26 H26A 109.6 . . ?
C25 C26 H26B 109.6 . . ?
C25 C26 C27 110.3(2) . . ?
H26A C26 H26B 108.1 . . ?
C27 C26 H26A 109.6 . . ?
C27 C26 H26B 109.6 . . ?
C22 C27 C26 109.7(3) . . ?
C22 C27 H27 109.9 . . ?
C22 C27 C30 108.1(5) . . ?
C26 C27 H27 109.9 . . ?
C26 C27 C30 109.3(2) . . ?
C30 C27 H27 109.9 . . ?
C23 C28 H28A 109.6 . . ?
C23 C28 H28B 109.6 . . ?
H28A C28 H28B 108.2 . . ?
C31 C28 C23 110.1(3) . . ?
C31 C28 H28A 109.6 . . ?
C31 C28 H28B 109.6 . . ?
C25 C29 H29A 109.7 . . ?
C25 C29 H29B 109.7 . . ?
H29A C29 H29B 108.2 . . ?
C31 C29 C25 109.9(3) . . ?
C31 C29 H29A 109.7 . . ?
C31 C29 H29B 109.7 . . ?
C27 C30 H30A 109.6 . . ?
C27 C30 H30B 109.6 . . ?
H30A C30 H30B 108.2 . . ?
C31 C30 C27 110.1(2) . . ?
C31 C30 H30A 109.6 . . ?
C31 C30 H30B 109.6 . . ?
C28 C31 C30 108.5(3) . . ?
C28 C31 H31 109.7 . . ?
C29 C31 C28 109.7(4) . . ?
C29 C31 C30 109.5(3) . . ?
C29 C31 H31 109.7 . . ?
C30 C31 H31 109.7 . . ?
C22A O2A O3A 110.6(8) . . ?
O2A O3A H3AA 112.2 . . ?
C22A O4A O5A 109.9(9) . . ?
O4A O5A H5AA 112.4 . . ?
O2A C22A O4A 110.5(4) . . ?
O2A C22A C23A 114.9(5) . . ?
O2A C22A C27A 103.5(13) . . ?
O4A C22A C23A 103.9(13) . . ?
O4A C22A C27A 114.1(5) . . ?
C27A C22A C23A 110.3(4) . . ?
C22A C23A H23A 110.2 . . ?
C22A C23A C24A 108.7(4) . . ?
C24A C23A H23A 110.2 . . ?
C28A C23A C22A 108.8(7) . . ?
C28A C23A H23A 110.2 . . ?
C28A C23A C24A 108.7(4) . . ?
C23A C24A H24C 109.7 . . ?
C23A C24A H24D 109.7 . . ?
C23A C24A C25A 109.8(3) . . ?
H24C C24A H24D 108.2 . . ?
C25A C24A H24C 109.7 . . ?
C25A C24A H24D 109.7 . . ?
C24A C25A H25A 109.3 . . ?
C26A C25A C24A 109.1(3) . . ?
C26A C25A H25A 109.3 . . ?
C29A C25A C24A 109.8(5) . . ?
C29A C25A H25A 109.3 . . ?
C29A C25A C26A 110.1(5) . . ?
C25A C26A H26C 109.7 . . ?
C25A C26A H26D 109.7 . . ?
C25A C26A C27A 109.7(3) . . ?
H26C C26A H26D 108.2 . . ?
C27A C26A H26C 109.7 . . ?
C27A C26A H26D 109.7 . . ?
C22A C27A H27A 109.8 . . ?
C22A C27A C30A 109.3(4) . . ?
C26A C27A C22A 109.2(6) . . ?
C26A C27A H27A 109.8 . . ?
C26A C27A C30A 109.1(3) . . ?
C30A C27A H27A 109.8 . . ?
C23A C28A H28C 109.5 . . ?
C23A C28A H28D 109.5 . . ?
H28C C28A H28D 108.0 . . ?
C31A C28A C23A 110.9(4) . . ?
C31A C28A H28C 109.5 . . ?
C31A C28A H28D 109.5 . . ?
C25A C29A H29C 109.7 . . ?
C25A C29A H29D 109.7 . . ?
C25A C29A C31A 109.8(5) . . ?
H29C C29A H29D 108.2 . . ?
C31A C29A H29C 109.7 . . ?
C31A C29A H29D 109.7 . . ?
C27A C30A H30C 109.6 . . ?
C27A C30A H30D 109.6 . . ?
H30C C30A H30D 108.1 . . ?
C31A C30A C27A 110.2(3) . . ?
C31A C30A H30C 109.6 . . ?
C31A C30A H30D 109.6 . . ?
C28A C31A C29A 109.6(5) . . ?
C28A C31A C30A 109.3(4) . . ?
C28A C31A H31A 109.9 . . ?
C29A C31A H31A 109.9 . . ?
C30A C31A C29A 108.1(5) . . ?
C30A C31A H31A 109.9 . . ?

loop_
_geom_bond_atom_site_label_1
_geom_bond_atom_site_label_2
_geom_bond_distance
_geom_bond_site_symmetry_2
_geom_bond_publ_flag
P1 O1 1.5005(12) . ?
P1 C1 1.7986(18) . ?
P1 C8 1.8007(16) . ?
P1 C15 1.7958(16) . ?
C1 C2 1.400(2) . ?
C1 C6 1.395(2) . ?
C2 H2 0.9500 . ?
C2 C3 1.383(2) . ?
C3 H3 0.9500 . ?
C3 C4 1.391(3) . ?
C4 C5 1.385(3) . ?
C4 C7 1.514(3) . ?
C5 H5 0.9500 . ?
C5 C6 1.383(3) . ?
C6 H6 0.9500 . ?
C7 H7A 0.9800 . ?
C7 H7B 0.9800 . ?
C7 H7C 0.9800 . ?
C8 C9 1.400(2) . ?
C8 C13 1.389(2) . ?
C9 H9 0.9500 . ?
C9 C10 1.385(2) . ?
C10 H10 0.9500 . ?
C10 C11 1.393(2) . ?
C11 C12 1.387(2) . ?
C11 C14 1.508(2) . ?
C12 H12 0.9500 . ?
C12 C13 1.395(2) . ?
C13 H13 0.9500 . ?
C14 H14A 0.9800 . ?
C14 H14B 0.9800 . ?
C14 H14C 0.9800 . ?
C15 C16 1.393(2) . ?
C15 C20 1.393(2) . ?
C16 H16 0.9500 . ?
C16 C17 1.381(2) . ?
C17 H17 0.9500 . ?
C17 C18 1.394(2) . ?
C18 C19 1.390(2) . ?
C18 C21 1.509(2) . ?
C19 H19 0.9500 . ?
C19 C20 1.384(2) . ?
C20 H20 0.9500 . ?
C21 H21A 0.9800 . ?
C21 H21B 0.9800 . ?
C21 H21C 0.9800 . ?
O2 O3 1.474(5) . ?
O2 C22 1.422(9) . ?
O3 H3A 0.8498 . ?
O4 O5 1.465(8) . ?
O4 C22 1.422(10) . ?
O5 H5A 0.8499 . ?
C22 C23 1.537(12) . ?
C22 C27 1.533(13) . ?
C23 H23 1.0000 . ?
C23 C24 1.537(5) . ?
C23 C28 1.537(4) . ?
C24 H24A 0.9900 . ?
C24 H24B 0.9900 . ?
C24 C25 1.544(4) . ?
C25 H25 1.0000 . ?
C25 C26 1.519(4) . ?
C25 C29 1.534(7) . ?
C26 H26A 0.9900 . ?
C26 H26B 0.9900 . ?
C26 C27 1.537(4) . ?
C27 H27 1.0000 . ?
C27 C30 1.541(4) . ?
C28 H28A 0.9900 . ?
C28 H28B 0.9900 . ?
C28 C31 1.532(5) . ?
C29 H29A 0.9900 . ?
C29 H29B 0.9900 . ?
C29 C31 1.531(7) . ?
C30 H30A 0.9900 . ?
C30 H30B 0.9900 . ?
C30 C31 1.534(4) . ?
C31 H31 1.0000 . ?
O2A O3A 1.459(7) . ?
O2A C22A 1.420(12) . ?
O3A H3AA 0.8499 . ?
O4A O5A 1.462(8) . ?
O4A C22A 1.423(13) . ?
O5A H5AA 0.8503 . ?
C22A C23A 1.537(15) . ?
C22A C27A 1.537(16) . ?
C23A H23A 1.0000 . ?
C23A C24A 1.539(5) . ?
C23A C28A 1.537(6) . ?
C24A H24C 0.9900 . ?
C24A H24D 0.9900 . ?
C24A C25A 1.543(5) . ?
C25A H25A 1.0000 . ?
C25A C26A 1.522(5) . ?
C25A C29A 1.521(9) . ?
C26A H26C 0.9900 . ?
C26A H26D 0.9900 . ?
C26A C27A 1.527(5) . ?
C27A H27A 1.0000 . ?
C27A C30A 1.540(5) . ?
C28A H28C 0.9900 . ?
C28A H28D 0.9900 . ?
C28A C31A 1.529(7) . ?
C29A H29C 0.9900 . ?
C29A H29D 0.9900 . ?
C29A C31A 1.535(9) . ?
C30A H30C 0.9900 . ?
C30A H30D 0.9900 . ?
C30A C31A 1.530(5) . ?
C31A H31A 1.0000 . ?

loop_
_geom_hbond_atom_site_label_D
_geom_hbond_atom_site_label_H
_geom_hbond_atom_site_label_A
_geom_hbond_distance_DH
_geom_hbond_distance_HA
_geom_hbond_distance_DA
_geom_hbond_angle_DHA
_geom_hbond_site_symmetry_A
_geom_hbond_publ_flag
O3 H3A O1 0.85 1.92 2.748(10) 165.4 . yes
O5 H5A O1 0.85 1.86 2.69(2) 164.8 . yes
O3A H3AA O1 0.85 2.14 2.847(13) 140.1 . yes
O5A H5AA O1 0.85 1.85 2.66(3) 159.0 . yes

loop_
_geom_torsion_atom_site_label_1
_geom_torsion_atom_site_label_2
_geom_torsion_atom_site_label_3
_geom_torsion_atom_site_label_4
_geom_torsion
_geom_torsion_site_symmetry_1
_geom_torsion_site_symmetry_2
_geom_torsion_site_symmetry_3
_geom_torsion_site_symmetry_4
_geom_torsion_publ_flag
P1 C1 C2 C3 -178.81(13) . . . . ?
P1 C1 C6 C5 178.91(13) . . . . ?
P1 C8 C9 C10 -179.03(12) . . . . ?
P1 C8 C13 C12 178.86(13) . . . . ?
P1 C15 C16 C17 -176.93(12) . . . . ?
P1 C15 C20 C19 177.17(12) . . . . ?
O1 P1 C1 C2 85.30(14) . . . . ?
O1 P1 C1 C6 -91.92(14) . . . . ?
O1 P1 C8 C9 171.82(12) . . . . ?
O1 P1 C8 C13 -8.56(16) . . . . ?
O1 P1 C15 C16 -166.84(12) . . . . ?
O1 P1 C15 C20 17.36(15) . . . . ?
C1 P1 C8 C9 46.99(15) . . . . ?
C1 P1 C8 C13 -133.39(13) . . . . ?
C1 P1 C15 C16 -41.05(15) . . . . ?
C1 P1 C15 C20 143.16(12) . . . . ?
C1 C2 C3 C4 -0.5(3) . . . . ?
C2 C1 C6 C5 1.6(2) . . . . ?
C2 C3 C4 C5 2.4(3) . . . . ?
C2 C3 C4 C7 -177.15(17) . . . . ?
C3 C4 C5 C6 -2.3(3) . . . . ?
C4 C5 C6 C1 0.3(3) . . . . ?
C6 C1 C2 C3 -1.5(2) . . . . ?
C7 C4 C5 C6 177.23(18) . . . . ?
C8 P1 C1 C2 -151.75(13) . . . . ?
C8 P1 C1 C6 31.03(15) . . . . ?
C8 P1 C15 C16 71.99(14) . . . . ?
C8 P1 C15 C20 -103.81(13) . . . . ?
C8 C9 C10 C11 0.3(2) . . . . ?
C9 C8 C13 C12 -1.5(2) . . . . ?
C9 C10 C11 C12 -1.8(2) . . . . ?
C9 C10 C11 C14 176.55(15) . . . . ?
C10 C11 C12 C13 1.6(2) . . . . ?
C11 C12 C13 C8 0.0(3) . . . . ?
C13 C8 C9 C10 1.4(2) . . . . ?
C14 C11 C12 C13 -176.70(16) . . . . ?
C15 P1 C1 C2 -37.97(15) . . . . ?
C15 P1 C1 C6 144.81(13) . . . . ?
C15 P1 C8 C9 -67.81(15) . . . . ?
C15 P1 C8 C13 111.81(14) . . . . ?
C15 C16 C17 C18 -0.2(2) . . . . ?
C16 C15 C20 C19 1.2(2) . . . . ?
C16 C17 C18 C19 1.4(2) . . . . ?
C16 C17 C18 C21 -177.93(15) . . . . ?
C17 C18 C19 C20 -1.3(2) . . . . ?
C18 C19 C20 C15 0.0(2) . . . . ?
C20 C15 C16 C17 -1.1(2) . . . . ?
C21 C18 C19 C20 178.02(16) . . . . ?
O2 C22 C23 C24 -58.4(9) . . . . ?
O2 C22 C23 C28 -178.0(6) . . . . ?
O2 C22 C27 C26 65.0(4) . . . . ?
O2 C22 C27 C30 -176.0(3) . . . . ?
O3 O2 C22 O4 59.6(9) . . . . ?
O3 O2 C22 C23 -58.0(9) . . . . ?
O3 O2 C22 C27 -178.7(5) . . . . ?
O4 C22 C23 C24 -179.0(3) . . . . ?
O4 C22 C23 C28 61.4(4) . . . . ?
O4 C22 C27 C26 -175.1(5) . . . . ?
O4 C22 C27 C30 -56.1(7) . . . . ?
O5 O4 C22 O2 64.6(12) . . . . ?
O5 O4 C22 C23 -172.0(10) . . . . ?
O5 O4 C22 C27 -52.2(12) . . . . ?
C22 C23 C24 C25 -60.4(4) . . . . ?
C22 C23 C28 C31 59.8(6) . . . . ?
C22 C27 C30 C31 -61.0(3) . . . . ?
C23 C22 C27 C26 -58.5(7) . . . . ?
C23 C22 C27 C30 60.6(6) . . . . ?
C23 C24 C25 C26 60.9(4) . . . . ?
C23 C24 C25 C29 -58.8(5) . . . . ?
C23 C28 C31 C29 59.5(4) . . . . ?
C23 C28 C31 C30 -60.1(4) . . . . ?
C24 C23 C28 C31 -59.3(4) . . . . ?
C24 C25 C26 C27 -60.0(4) . . . . ?
C24 C25 C29 C31 59.2(5) . . . . ?
C25 C26 C27 C22 59.0(6) . . . . ?
C25 C26 C27 C30 -59.3(3) . . . . ?
C25 C29 C31 C28 -59.3(5) . . . . ?
C25 C29 C31 C30 59.7(5) . . . . ?
C26 C25 C29 C31 -60.4(5) . . . . ?
C26 C27 C30 C31 58.3(3) . . . . ?
C27 C22 C23 C24 59.4(6) . . . . ?
C27 C22 C23 C28 -60.3(7) . . . . ?
C27 C30 C31 C28 60.9(3) . . . . ?
C27 C30 C31 C29 -58.8(4) . . . . ?
C28 C23 C24 C25 58.7(4) . . . . ?
C29 C25 C26 C27 60.2(4) . . . . ?
O2A C22A C23A C24A 175.6(8) . . . . ?
O2A C22A C23A C28A 57.4(11) . . . . ?
O2A C22A C27A C26A 176.8(3) . . . . ?
O2A C22A C27A C30A -64.0(5) . . . . ?
O3A O2A C22A O4A -58.4(12) . . . . ?
O3A O2A C22A C23A 58.8(11) . . . . ?
O3A O2A C22A C27A 179.1(6) . . . . ?
O4A C22A C23A C24A -63.6(6) . . . . ?
O4A C22A C23A C28A 178.2(4) . . . . ?
O4A C22A C27A C26A 56.7(10) . . . . ?
O4A C22A C27A C30A 175.9(7) . . . . ?
O5A O4A C22A O2A -62.0(17) . . . . ?
O5A O4A C22A C23A 174.2(13) . . . . ?
O5A O4A C22A C27A 54.1(16) . . . . ?
C22A C23A C24A C25A -59.2(7) . . . . ?
C22A C23A C28A C31A 59.3(6) . . . . ?
C22A C27A C30A C31A -59.2(7) . . . . ?
C23A C22A C27A C26A -59.8(7) . . . . ?
C23A C22A C27A C30A 59.4(9) . . . . ?
C23A C24A C25A C26A 60.5(4) . . . . ?
C23A C24A C25A C29A -60.2(5) . . . . ?
C23A C28A C31A C29A 58.9(6) . . . . ?
C23A C28A C31A C30A -59.4(5) . . . . ?
C24A C23A C28A C31A -59.0(5) . . . . ?
C24A C25A C26A C27A -61.0(4) . . . . ?
C24A C25A C29A C31A 59.7(7) . . . . ?
C25A C26A C27A C22A 60.5(5) . . . . ?
C25A C26A C27A C30A -58.9(4) . . . . ?
C25A C29A C31A C28A -58.8(7) . . . . ?
C25A C29A C31A C30A 60.2(6) . . . . ?
C26A C25A C29A C31A -60.5(7) . . . . ?
C26A C27A C30A C31A 60.1(4) . . . . ?
C27A C22A C23A C24A 59.1(9) . . . . ?
C27A C22A C23A C28A -59.1(8) . . . . ?
C27A C30A C31A C28A 58.9(5) . . . . ?
C27A C30A C31A C29A -60.3(5) . . . . ?
C28A C23A C24A C25A 59.0(5) . . . . ?
C29A C25A C26A C27A 59.6(5) . . . . ?
